data_7200900
loop_
_publ_author_name
'Yang, Qing-Feng'
'Yu, Yang'
'Song, Tian-You'
'Yu, Jie-Hui'
'Zhang, Xiao'
'Xu, Ji-Qing'
'Wang, Tie-Gang'

_publ_section_title
;
 2D and 3D networks of lanthanide with mixed dicarboxylate ligands:
 syntheses, crystal structures and photoluminescent properties
;
_journal_issue 8
_journal_name_full CrystEngComm
_journal_page_first 1642
_journal_paper_doi 10.1039/b900522f
_journal_volume 11
_journal_year 2009
_chemical_formula_moiety 'C18 H18 Nd2 O17'
_chemical_formula_sum 'C18 H18 Nd2 O17'
_chemical_formula_weight 794.80
_chemical_melting_point ?
_chemical_name_systematic
;
?
;
_space_group_IT_number 15
_symmetry_cell_setting monoclinic
_symmetry_space_group_name_Hall '-C 2yc'
_symmetry_space_group_name_H-M 'C 1 2/c 1'
_atom_sites_solution_hydrogens geom
_atom_sites_solution_primary direct
_atom_sites_solution_secondary difmap
_audit_creation_method SHELXL-97
_cell_angle_alpha 90.00
_cell_angle_beta 111.096(2)
_cell_angle_gamma 90.00
_cell_formula_units_Z 4
_cell_length_a 19.8310(18)
_cell_length_b 6.0329(5)
_cell_length_c 20.4964(19)
_cell_measurement_reflns_used 2840
_cell_measurement_temperature 293(2)
_cell_measurement_theta_max 28.34
_cell_measurement_theta_min 2.13
_cell_volume 2287.8(4)
_computing_cell_refinement 'Bruker SMART'
_computing_data_collection 'Bruker SMART'
_computing_data_reduction 'Bruker SAINT'
_computing_molecular_graphics 'DIAMOND (Brandenburg, 1999)'
_computing_publication_material 'SHELXL-97 (Sheldrick, 1997)'
_computing_structure_refinement 'SHELXL-97 (Sheldrick, 1997)'
_computing_structure_solution 'SHELXS-97 (Sheldrick, 1990)'
_diffrn_ambient_temperature 293(2)
_diffrn_detector_area_resol_mean 9.00cm
_diffrn_measured_fraction_theta_full 0.997
_diffrn_measured_fraction_theta_max 0.997
_diffrn_measurement_device_type 'Siemens Smart CCD'
_diffrn_measurement_method \w
_diffrn_radiation_monochromator graphite
_diffrn_radiation_source 'fine-focus sealed tube'
_diffrn_radiation_type MoK\a
_diffrn_radiation_wavelength 0.71073
_diffrn_reflns_av_R_equivalents 0.0534
_diffrn_reflns_av_sigmaI/netI 0.0417
_diffrn_reflns_limit_h_max 20
_diffrn_reflns_limit_h_min -26
_diffrn_reflns_limit_k_max 8
_diffrn_reflns_limit_k_min -7
_diffrn_reflns_limit_l_max 27
_diffrn_reflns_limit_l_min -27
_diffrn_reflns_number 7989
_diffrn_reflns_theta_full 28.34
_diffrn_reflns_theta_max 28.34
_diffrn_reflns_theta_min 2.13
_diffrn_standards_decay_% 0
_diffrn_standards_interval_count 0
_diffrn_standards_interval_time 0
_diffrn_standards_number 0
_exptl_absorpt_coefficient_mu 4.576
_exptl_absorpt_correction_T_max 0.6358
_exptl_absorpt_correction_T_min 0.4140
_exptl_absorpt_correction_type empirical
_exptl_absorpt_process_details SADABS
_exptl_crystal_colour pink
_exptl_crystal_density_diffrn 2.308
_exptl_crystal_density_meas ?
_exptl_crystal_density_method 'not measured'
_exptl_crystal_description rod
_exptl_crystal_F_000 1528
_exptl_crystal_size_max 0.20
_exptl_crystal_size_mid 0.20
_exptl_crystal_size_min 0.10
_refine_diff_density_max 0.641
_refine_diff_density_min -1.701
_refine_diff_density_rms 0.189
_refine_ls_extinction_method none
_refine_ls_goodness_of_fit_ref 1.075
_refine_ls_hydrogen_treatment mixed
_refine_ls_matrix_type full
_refine_ls_number_parameters 188
_refine_ls_number_reflns 2840
_refine_ls_number_restraints 0
_refine_ls_restrained_S_all 1.075
_refine_ls_R_factor_all 0.0291
_refine_ls_R_factor_gt 0.0236
_refine_ls_shift/su_max 0.016
_refine_ls_shift/su_mean 0.001
_refine_ls_structure_factor_coef Fsqd
_refine_ls_weighting_details 'calc w=1/[\s^2^(Fo^2^)+(0.0253P)^2^+0.0000P] where P=(Fo^2^+2Fc^2^)/3'
_refine_ls_weighting_scheme calc
_refine_ls_wR_factor_gt 0.0495
_refine_ls_wR_factor_ref 0.0509
_reflns_number_gt 2499
_reflns_number_total 2840
_reflns_threshold_expression >2sigma(I)
_cod_data_source_file b900522f.txt
_cod_data_source_block 3
_cod_depositor_comments
;
The following automatic conversions were performed:
'_symmetry_cell_setting' value 'Monoclinic' changed to 'monoclinic'
according to '/home/saulius/struct/CIF-dictionaries/cif_core.dic'
dictionary named 'cif_core.dic' version 2.4.1 from 2010-06-29.

Automatic conversion script
Id: cif_fix_enum 1527 2010-12-29 10:47:43Z saulius 

The following automatic conversions were performed:

'_chemical_melting_point' value 'not measured' was changed to '?' -
the value is undefined or not given.

Automatic conversion script
Id: cif_fix_values 1646 2011-03-28 12:23:43Z adriana 

The following automatic conversions were performed:

'_exptl_crystal_density_meas' value 'none' was changed to '?' - the
value is perceived as not measured.

Automatic conversion script
Id: cif_fix_values 3008 2015-01-20 13:52:24Z robertas 
;
_cod_original_sg_symbol_H-M C2/c
_cod_database_code 7200900

loop_
_symmetry_equiv_pos_as_xyz
'x, y, z'
'-x, y, -z+1/2'
'x+1/2, y+1/2, z'
'-x+1/2, y+1/2, -z+1/2'
'-x, -y, -z'
'x, -y, z-1/2'
'-x+1/2, -y+1/2, -z'
'x+1/2, -y+1/2, z-1/2'

loop_
_atom_site_label
_atom_site_type_symbol
_atom_site_fract_x
_atom_site_fract_y
_atom_site_fract_z
_atom_site_U_iso_or_equiv
_atom_site_adp_type
_atom_site_occupancy
_atom_site_symmetry_multiplicity
_atom_site_calc_flag
_atom_site_refinement_flags
_atom_site_disorder_assembly
_atom_site_disorder_group
C1 C 0.15353(15) 0.8744(4) 0.86240(15) 0.0165(5) Uani 1 1 d . . .
C2 C 0.15868(16) 0.7170(4) 0.80834(15) 0.0171(6) Uani 1 1 d . . .
C3 C 0.11628(17) 0.7506(5) 0.73837(16) 0.0225(6) Uani 1 1 d . . .
H3 H 0.0865 0.8745 0.7257 0.027 Uiso 1 1 calc R . .
C4 C 0.11784(17) 0.6021(6) 0.68734(16) 0.0263(7) Uani 1 1 d . . .
H4 H 0.0899 0.6281 0.6407 0.032 Uiso 1 1 calc R . .
C5 C 0.16061(18) 0.4167(6) 0.70561(15) 0.0260(7) Uani 1 1 d . . .
H5 H 0.1608 0.3153 0.6715 0.031 Uiso 1 1 calc R . .
C6 C 0.20355(17) 0.3804(5) 0.77501(16) 0.0222(6) Uani 1 1 d . . .
H6 H 0.2326 0.2548 0.7871 0.027 Uiso 1 1 calc R . .
C7 C 0.20359(14) 0.5297(4) 0.82657(13) 0.0157(5) Uani 1 1 d . . .
C8 C 0.25401(14) 0.4768(4) 0.89930(13) 0.0139(5) Uani 1 1 d . . .
C9 C -0.00083(14) 1.1128(4) 1.01762(14) 0.0151(5) Uani 1 1 d . . .
H1 H 0.199(2) 1.558(7) 1.041(2) 0.031(11) Uiso 1 1 d . . .
H2 H 0.139(3) 1.580(10) 1.036(3) 0.08(2) Uiso 1 1 d . . .
H7 H 0.044(2) 1.577(8) 0.906(2) 0.059(14) Uiso 1 1 d . . .
H8 H 0.034(2) 1.432(7) 0.854(2) 0.040(13) Uiso 1 1 d . . .
H9 H 0.036(3) 0.791(7) 0.267(3) 0.061(15) Uiso 1 1 d . . .
Nd1 Nd 0.137328(7) 1.16956(2) 0.966874(7) 0.01264(5) Uani 1 1 d . . .
O1 O 0.19462(11) 0.8516(3) 0.92564(10) 0.0188(4) Uani 1 1 d . . .
O2 O 0.10733(12) 1.0288(4) 0.84477(10) 0.0252(5) Uani 1 1 d . . .
O3 O 0.31860(10) 0.5396(3) 0.91877(10) 0.0203(4) Uani 1 1 d . . .
O4 O 0.23263(11) 0.3560(3) 0.93846(10) 0.0184(4) Uani 1 1 d . . .
O5 O 0.04383(11) 1.2534(3) 1.01632(12) 0.0225(5) Uani 1 1 d . . .
O6 O -0.04827(11) 1.1338(3) 1.04522(12) 0.0228(5) Uani 1 1 d . . .
O7 O 0.16341(15) 1.5088(4) 1.03623(13) 0.0262(5) Uani 1 1 d . . .
O8 O 0.05788(14) 1.4487(4) 0.88850(13) 0.0296(6) Uani 1 1 d . . .
O9 O 0.0000 0.7068(7) 0.2500 0.0365(9) Uani 1 2 d S . .

loop_
_atom_site_aniso_label
_atom_site_aniso_U_11
_atom_site_aniso_U_22
_atom_site_aniso_U_33
_atom_site_aniso_U_23
_atom_site_aniso_U_13
_atom_site_aniso_U_12
C1 0.0172(13) 0.0142(13) 0.0184(13) 0.0011(10) 0.0067(11) 0.0003(10)
C2 0.0215(14) 0.0149(13) 0.0162(13) -0.0008(10) 0.0083(11) -0.0009(11)
C3 0.0235(15) 0.0246(15) 0.0174(14) 0.0015(12) 0.0049(12) 0.0057(12)
C4 0.0260(16) 0.0366(17) 0.0127(13) -0.0024(13) 0.0028(12) 0.0028(14)
C5 0.0321(17) 0.0306(16) 0.0159(14) -0.0078(12) 0.0094(13) -0.0009(14)
C6 0.0277(16) 0.0187(14) 0.0205(14) -0.0016(11) 0.0089(13) 0.0040(12)
C7 0.0175(13) 0.0170(13) 0.0136(12) 0.0014(10) 0.0069(11) -0.0009(10)
C8 0.0194(13) 0.0093(12) 0.0139(12) -0.0008(10) 0.0068(10) 0.0003(10)
C9 0.0116(12) 0.0159(13) 0.0171(13) -0.0021(10) 0.0041(11) 0.0000(10)
Nd1 0.01210(8) 0.01247(8) 0.01357(8) -0.00039(5) 0.00487(6) -0.00065(5)
O1 0.0199(10) 0.0184(10) 0.0161(9) -0.0015(8) 0.0043(8) 0.0023(8)
O2 0.0282(11) 0.0261(11) 0.0191(10) -0.0001(9) 0.0056(9) 0.0110(9)
O3 0.0180(10) 0.0200(11) 0.0223(10) 0.0060(8) 0.0066(8) -0.0026(8)
O4 0.0174(10) 0.0213(10) 0.0170(10) 0.0043(8) 0.0068(8) -0.0016(8)
O5 0.0213(11) 0.0155(9) 0.0360(13) -0.0065(9) 0.0168(10) -0.0047(8)
O6 0.0212(10) 0.0209(11) 0.0327(12) -0.0113(9) 0.0175(10) -0.0070(8)
O7 0.0202(12) 0.0207(11) 0.0395(13) -0.0101(10) 0.0128(11) -0.0045(11)
O8 0.0338(13) 0.0285(14) 0.0193(12) -0.0001(10) 0.0007(11) 0.0135(11)
O9 0.033(2) 0.037(2) 0.0284(19) 0.000 -0.0032(16) 0.000

loop_
_atom_type_symbol
_atom_type_description
_atom_type_scat_dispersion_real
_atom_type_scat_dispersion_imag
_atom_type_scat_source
C C 0.0033 0.0016 'International Tables Vol C Tables 4.2.6.8 and 6.1.1.4'
H H 0.0000 0.0000 'International Tables Vol C Tables 4.2.6.8 and 6.1.1.4'
O O 0.0106 0.0060 'International Tables Vol C Tables 4.2.6.8 and 6.1.1.4'
Nd Nd -0.1943 3.0179 'International Tables Vol C Tables 4.2.6.8 and 6.1.1.4'

loop_
_geom_angle_atom_site_label_1
_geom_angle_atom_site_label_2
_geom_angle_atom_site_label_3
_geom_angle
_geom_angle_site_symmetry_1
_geom_angle_site_symmetry_3
_geom_angle_publ_flag
O2 C1 O1 120.4(3) . . ?
O2 C1 C2 119.6(2) . . ?
O1 C1 C2 120.1(2) . . ?
C3 C2 C7 118.8(3) . . ?
C3 C2 C1 119.7(3) . . ?
C7 C2 C1 121.4(2) . . ?
C4 C3 C2 120.9(3) . . ?
C5 C4 C3 120.0(3) . . ?
C4 C5 C6 120.0(3) . . ?
C5 C6 C7 120.7(3) . . ?
C6 C7 C2 119.5(3) . . ?
C6 C7 C8 115.9(2) . . ?
C2 C7 C8 124.6(2) . . ?
O3 C8 O4 120.6(2) . . ?
O3 C8 C7 119.4(2) . . ?
O4 C8 C7 119.8(2) . . ?
O3 C8 Nd1 58.27(13) . 7_567 ?
O4 C8 Nd1 62.41(14) . 7_567 ?
C7 C8 Nd1 172.17(18) . 7_567 ?
O5 C9 O6 126.5(3) . . ?
O5 C9 C9 117.3(3) . 5_577 ?
O6 C9 C9 116.2(3) . 5_577 ?
O7 Nd1 O4 74.49(8) . 1_565 ?
O7 Nd1 O5 67.74(8) . . ?
O4 Nd1 O5 139.87(6) 1_565 . ?
O7 Nd1 O8 76.01(9) . . ?
O4 Nd1 O8 84.14(8) 1_565 . ?
O5 Nd1 O8 74.26(8) . . ?
O7 Nd1 O6 131.92(8) . 5_577 ?
O4 Nd1 O6 153.56(7) 1_565 5_577 ?
O5 Nd1 O6 65.21(7) . 5_577 ?
O8 Nd1 O6 99.96(8) . 5_577 ?
O7 Nd1 O2 142.34(8) . . ?
O4 Nd1 O2 81.01(7) 1_565 . ?
O5 Nd1 O2 122.51(7) . . ?
O8 Nd1 O2 73.39(8) . . ?
O6 Nd1 O2 75.32(7) 5_577 . ?
O7 Nd1 O3 87.04(8) . 7_567 ?
O4 Nd1 O3 114.36(6) 1_565 7_567 ?
O5 Nd1 O3 77.36(7) . 7_567 ?
O8 Nd1 O3 150.79(8) . 7_567 ?
O6 Nd1 O3 73.83(7) 5_577 7_567 ?
O2 Nd1 O3 129.56(7) . 7_567 ?
O7 Nd1 O1 143.71(8) . . ?
O4 Nd1 O1 77.88(6) 1_565 . ?
O5 Nd1 O1 142.13(7) . . ?
O8 Nd1 O1 124.05(8) . . ?
O6 Nd1 O1 78.28(7) 5_577 . ?
O2 Nd1 O1 51.78(6) . . ?
O3 Nd1 O1 83.34(7) 7_567 . ?
O7 Nd1 O4 70.81(8) . 7_567 ?
O4 Nd1 O4 64.09(7) 1_565 7_567 ?
O5 Nd1 O4 113.21(7) . 7_567 ?
O8 Nd1 O4 138.78(8) . 7_567 ?
O6 Nd1 O4 120.31(7) 5_577 7_567 ?
O2 Nd1 O4 122.54(7) . 7_567 ?
O3 Nd1 O4 50.38(6) 7_567 7_567 ?
O1 Nd1 O4 76.18(6) . 7_567 ?
O7 Nd1 C8 77.20(8) . 7_567 ?
O4 Nd1 C8 89.46(7) 1_565 7_567 ?
O5 Nd1 C8 94.88(7) . 7_567 ?
O8 Nd1 C8 153.20(8) . 7_567 ?
O6 Nd1 C8 97.29(7) 5_577 7_567 ?
O2 Nd1 C8 131.27(7) . 7_567 ?
O3 Nd1 C8 25.01(7) 7_567 7_567 ?
O1 Nd1 C8 79.49(7) . 7_567 ?
O4 Nd1 C8 25.39(6) 7_567 7_567 ?
C1 O1 Nd1 93.37(16) . . ?
C1 O2 Nd1 94.43(16) . . ?
C8 O3 Nd1 96.72(16) . 7_567 ?
C8 O4 Nd1 151.80(18) . 1_545 ?
C8 O4 Nd1 92.20(16) . 7_567 ?
Nd1 O4 Nd1 115.91(7) 1_545 7_567 ?
C9 O5 Nd1 121.32(18) . . ?
C9 O6 Nd1 119.69(17) . 5_577 ?

loop_
_geom_bond_atom_site_label_1
_geom_bond_atom_site_label_2
_geom_bond_distance
_geom_bond_site_symmetry_2
_geom_bond_publ_flag
C1 O2 1.265(3) . ?
C1 O1 1.266(3) . ?
C1 C2 1.490(4) . ?
C2 C3 1.392(4) . ?
C2 C7 1.404(4) . ?
C3 C4 1.386(4) . ?
C4 C5 1.372(5) . ?
C5 C6 1.387(4) . ?
C6 C7 1.388(4) . ?
C7 C8 1.500(4) . ?
C8 O3 1.255(3) . ?
C8 O4 1.265(3) . ?
C8 Nd1 2.948(3) 7_567 ?
C9 O5 1.234(3) . ?
C9 O6 1.267(3) . ?
C9 C9 1.547(5) 5_577 ?
Nd1 O7 2.439(2) . ?
Nd1 O4 2.443(2) 1_565 ?
Nd1 O5 2.464(2) . ?
Nd1 O8 2.465(2) . ?
Nd1 O6 2.493(2) 5_577 ?
Nd1 O2 2.503(2) . ?
Nd1 O3 2.5249(19) 7_567 ?
Nd1 O1 2.5252(19) . ?
Nd1 O4 2.615(2) 7_567 ?
Nd1 C8 2.948(3) 7_567 ?
O3 Nd1 2.5249(19) 7_567 ?
O4 Nd1 2.4430(19) 1_545 ?
O4 Nd1 2.615(2) 7_567 ?
O6 Nd1 2.493(2) 5_577 ?
